data_2228352
loop_
_publ_author_name
'Prasath, R.'
'Bhavana, P.'
'Ng, Seik Weng'
'Tiekink, Edward R. T.'

_publ_section_title
;
 <i>N</i>,<i>N</i>'-Bis[(<i>E</i>)-(2-chloro-8-methylquinolin-3-yl)methylidene]ethane-1,2-diamine
;
_journal_coeditor_code HB5727
_journal_issue 12
_journal_name_full 'Acta Crystallographica Section E'
_journal_page_first o3123
_journal_paper_doi 10.1107/S160053681004540X
_journal_volume 66
_journal_year 2010
_chemical_formula_iupac 'C24 H20 Cl2 N4'
_chemical_formula_moiety 'C24 H20 Cl2 N4'
_chemical_formula_sum 'C24 H20 Cl2 N4'
_chemical_formula_weight 435.34
_chemical_name_systematic
;
<i>N</i>,<i>N</i>'-Bis[(<i>E</i>)-(2-chloro-8-methylquinolin-3-
yl)methylidene]ethane-1,2-diamine
;
_space_group_IT_number 14
_symmetry_cell_setting monoclinic
_symmetry_space_group_name_Hall '-P 2ybc'
_symmetry_space_group_name_H-M 'P 1 21/c 1'
_atom_sites_solution_hydrogens geom
_atom_sites_solution_primary direct
_atom_sites_solution_secondary difmap
_audit_creation_method SHELXL-97
_cell_angle_alpha 90
_cell_angle_beta 99.056(2)
_cell_angle_gamma 90
_cell_formula_units_Z 2
_cell_length_a 18.363(2)
_cell_length_b 3.9494(5)
_cell_length_c 14.1726(19)
_cell_measurement_reflns_used 1737
_cell_measurement_temperature 100(2)
_cell_measurement_theta_max 28.1
_cell_measurement_theta_min 2.9
_cell_volume 1015.0(2)
_computing_cell_refinement 'SAINT (Bruker, 2008)'
_computing_data_collection 'APEX2 (Bruker, 2008)'
_computing_data_reduction 'SAINT (Bruker, 2008)'
_computing_molecular_graphics
;
ORTEP-3 (Farrugia, 1997) and DIAMOND (Brandenburg, 2006)
;
_computing_publication_material 'publCIF (Westrip, 2010)'
_computing_structure_refinement 'SHELXL97 (Sheldrick, 2008)'
_computing_structure_solution 'SHELXS97 (Sheldrick, 2008)'
_diffrn_ambient_temperature 100(2)
_diffrn_measured_fraction_theta_full 0.999
_diffrn_measured_fraction_theta_max 0.999
_diffrn_measurement_device_type 'Bruker SMART APEX'
_diffrn_measurement_method \w
_diffrn_radiation_monochromator graphite
_diffrn_radiation_source 'fine-focus sealed tube'
_diffrn_radiation_type MoK\a
_diffrn_radiation_wavelength 0.71073
_diffrn_reflns_av_R_equivalents 0.055
_diffrn_reflns_av_sigmaI/netI 0.050
_diffrn_reflns_limit_h_max 21
_diffrn_reflns_limit_h_min -23
_diffrn_reflns_limit_k_max 5
_diffrn_reflns_limit_k_min -5
_diffrn_reflns_limit_l_max 18
_diffrn_reflns_limit_l_min -18
_diffrn_reflns_number 8859
_diffrn_reflns_theta_full 27.5
_diffrn_reflns_theta_max 27.50
_diffrn_reflns_theta_min 2.25
_diffrn_standards_decay_% 0
_diffrn_standards_interval_count 0
_diffrn_standards_interval_time 0
_diffrn_standards_number 0
_exptl_absorpt_coefficient_mu 0.339
_exptl_absorpt_correction_T_max 0.862
_exptl_absorpt_correction_T_min 0.756
_exptl_absorpt_correction_type multi-scan
_exptl_absorpt_process_details '(SADABS; Sheldrick, 1996)'
_exptl_crystal_colour yellow
_exptl_crystal_density_diffrn 1.424
_exptl_crystal_density_method 'not measured'
_exptl_crystal_description prism
_exptl_crystal_F_000 452
_exptl_crystal_size_max 0.30
_exptl_crystal_size_mid 0.15
_exptl_crystal_size_min 0.05
_refine_diff_density_max 0.72
_refine_diff_density_min -0.46
_refine_ls_extinction_method none
_refine_ls_goodness_of_fit_ref 1.05
_refine_ls_hydrogen_treatment constr
_refine_ls_matrix_type full
_refine_ls_number_parameters 137
_refine_ls_number_reflns 2324
_refine_ls_number_restraints 0
_refine_ls_restrained_S_all 1.05
_refine_ls_R_factor_all 0.064
_refine_ls_R_factor_gt 0.050
_refine_ls_shift/su_max 0.001
_refine_ls_shift/su_mean 0.000
_refine_ls_structure_factor_coef Fsqd
_refine_ls_weighting_details 'calc w=1/[\s^2^(Fo^2^)+(0.0730P)^2^+0.7018P] where P=(Fo^2^+2Fc^2^)/3'
_refine_ls_weighting_scheme calc
_refine_ls_wR_factor_gt 0.130
_refine_ls_wR_factor_ref 0.140
_reflns_number_gt 1863
_reflns_number_total 2324
_reflns_threshold_expression I>2\s(I)
_cod_data_source_file hb5727.cif
_cod_data_source_block I
_cod_original_sg_symbol_H-M 'P 21/c'
_cod_database_code 2228352
_cod_database_fobs_code 2228352

loop_
_symmetry_equiv_pos_as_xyz
'x, y, z'
'-x, y+1/2, -z+1/2'
'-x, -y, -z'
'x, -y-1/2, z-1/2'

loop_
_atom_site_type_symbol
_atom_site_label
_atom_site_fract_x
_atom_site_fract_y
_atom_site_fract_z
_atom_site_U_iso_or_equiv
_atom_site_adp_type
_atom_site_calc_flag
_atom_site_refinement_flags
_atom_site_occupancy
_atom_site_disorder_assembly
_atom_site_disorder_group
Cl Cl1 0.66489(3) 0.91685(16) 0.86511(4) 0.0207(2) Uani d . 1 . .
N N1 0.57606(11) 0.7565(5) 0.56683(14) 0.0198(4) Uani d . 1 . .
N N2 0.77325(10) 1.1953(5) 0.79768(12) 0.0146(4) Uani d . 1 . .
C C1 0.50497(13) 0.5852(7) 0.54853(16) 0.0193(5) Uani d . 1 . .
H H1A 0.4649 0.7516 0.5505 0.023 Uiso calc R 1 . .
H H1B 0.5022 0.4137 0.5988 0.023 Uiso calc R 1 . .
C C2 0.60887(13) 0.7696(6) 0.65240(16) 0.0182(5) Uani d . 1 . .
H H2 0.5878 0.6618 0.7016 0.022 Uiso calc R 1 . .
C C3 0.67969(12) 0.9510(6) 0.67619(16) 0.0163(5) Uani d . 1 . .
C C4 0.71175(12) 1.0337(6) 0.77157(15) 0.0156(5) Uani d . 1 . .
C C5 0.71871(12) 1.0545(6) 0.60569(15) 0.0159(5) Uani d . 1 . .
H H5 0.6999 1.0076 0.5407 0.019 Uiso calc R 1 . .
C C6 0.78589(12) 1.2285(6) 0.62878(14) 0.0144(5) Uani d . 1 . .
C C7 0.82776(13) 1.3369(6) 0.55873(15) 0.0161(5) Uani d . 1 . .
H H7 0.8108 1.2934 0.4930 0.019 Uiso calc R 1 . .
C C8 0.89247(13) 1.5042(6) 0.58613(15) 0.0176(5) Uani d . 1 . .
H H8 0.9209 1.5741 0.5391 0.021 Uiso calc R 1 . .
C C9 0.91795(12) 1.5753(6) 0.68373(15) 0.0163(5) Uani d . 1 . .
H H9 0.9630 1.6950 0.7008 0.020 Uiso calc R 1 . .
C C10 0.87912(12) 1.4754(6) 0.75412(15) 0.0142(5) Uani d . 1 . .
C C11 0.81194(12) 1.2958(6) 0.72724(15) 0.0141(5) Uani d . 1 . .
C C12 0.90516(13) 1.5567(6) 0.85775(15) 0.0181(5) Uani d . 1 . .
H H12A 0.9508 1.6891 0.8637 0.027 Uiso calc R 1 . .
H H12B 0.9144 1.3457 0.8941 0.027 Uiso calc R 1 . .
H H12C 0.8672 1.6880 0.8829 0.027 Uiso calc R 1 . .

loop_
_atom_site_aniso_label
_atom_site_aniso_U_11
_atom_site_aniso_U_22
_atom_site_aniso_U_33
_atom_site_aniso_U_12
_atom_site_aniso_U_13
_atom_site_aniso_U_23
Cl1 0.0217(3) 0.0290(4) 0.0120(3) -0.0042(2) 0.0040(2) 0.0005(2)
N1 0.0181(10) 0.0211(11) 0.0184(10) -0.0028(8) -0.0021(7) 0.0020(8)
N2 0.0164(10) 0.0186(10) 0.0089(8) 0.0010(8) 0.0022(7) 0.0005(7)
C1 0.0185(12) 0.0208(12) 0.0176(12) -0.0030(10) -0.0003(9) -0.0001(9)
C2 0.0184(11) 0.0191(12) 0.0168(11) -0.0001(9) 0.0019(8) -0.0006(9)
C3 0.0178(11) 0.0160(12) 0.0144(10) 0.0022(9) -0.0001(8) -0.0012(9)
C4 0.0187(12) 0.0171(12) 0.0114(10) 0.0016(9) 0.0031(8) 0.0019(8)
C5 0.0201(12) 0.0172(11) 0.0095(9) 0.0020(9) -0.0009(8) -0.0008(8)
C6 0.0182(11) 0.0150(11) 0.0093(10) 0.0039(9) 0.0005(8) -0.0002(8)
C7 0.0200(12) 0.0209(12) 0.0071(9) 0.0046(9) 0.0009(8) 0.0011(8)
C8 0.0203(12) 0.0221(12) 0.0109(10) 0.0038(9) 0.0041(8) 0.0018(8)
C9 0.0172(11) 0.0171(12) 0.0141(10) 0.0004(9) 0.0006(8) 0.0000(9)
C10 0.0190(11) 0.0145(11) 0.0086(9) 0.0031(9) 0.0009(8) -0.0006(8)
C11 0.0159(11) 0.0163(11) 0.0097(10) 0.0029(9) 0.0012(8) 0.0007(8)
C12 0.0194(11) 0.0252(13) 0.0088(10) -0.0030(10) -0.0005(8) -0.0018(9)

loop_
_atom_type_symbol
_atom_type_description
_atom_type_scat_dispersion_real
_atom_type_scat_dispersion_imag
_atom_type_scat_source
C C 0.0033 0.0016 'International Tables Vol C Tables 4.2.6.8 and 6.1.1.4'
H H 0.0000 0.0000 'International Tables Vol C Tables 4.2.6.8 and 6.1.1.4'
N N 0.0061 0.0033 'International Tables Vol C Tables 4.2.6.8 and 6.1.1.4'
Cl Cl 0.1484 0.1585 'International Tables Vol C Tables 4.2.6.8 and 6.1.1.4'

loop_
_geom_angle_atom_site_label_1
_geom_angle_atom_site_label_2
_geom_angle_atom_site_label_3
_geom_angle_site_symmetry_1
_geom_angle_site_symmetry_3
_geom_angle
_geom_angle_publ_flag
C2 N1 C1 . . 117.8(2) ?
C4 N2 C11 . . 117.47(18) ?
N1 C1 C1 . 3_666 110.1(2) ?
N1 C1 H1A . . 109.6 ?
C1 C1 H1A 3_666 . 109.6 ?
N1 C1 H1B . . 109.6 ?
C1 C1 H1B 3_666 . 109.6 ?
H1A C1 H1B . . 108.1 ?
N1 C2 C3 . . 120.5(2) ?
N1 C2 H2 . . 119.8 ?
C3 C2 H2 . . 119.8 ?
C5 C3 C4 . . 115.8(2) ?
C5 C3 C2 . . 121.2(2) ?
C4 C3 C2 . . 123.1(2) ?
N2 C4 C3 . . 126.4(2) ?
N2 C4 Cl1 . . 114.97(16) ?
C3 C4 Cl1 . . 118.60(18) ?
C3 C5 C6 . . 120.9(2) ?
C3 C5 H5 . . 119.6 ?
C6 C5 H5 . . 119.6 ?
C5 C6 C7 . . 122.61(19) ?
C5 C6 C11 . . 117.8(2) ?
C7 C6 C11 . . 119.6(2) ?
C8 C7 C6 . . 119.5(2) ?
C8 C7 H7 . . 120.2 ?
C6 C7 H7 . . 120.2 ?
C7 C8 C9 . . 120.9(2) ?
C7 C8 H8 . . 119.5 ?
C9 C8 H8 . . 119.5 ?
C10 C9 C8 . . 121.6(2) ?
C10 C9 H9 . . 119.2 ?
C8 C9 H9 . . 119.2 ?
C9 C10 C11 . . 118.47(19) ?
C9 C10 C12 . . 121.8(2) ?
C11 C10 C12 . . 119.77(19) ?
N2 C11 C10 . . 118.43(19) ?
N2 C11 C6 . . 121.7(2) ?
C10 C11 C6 . . 119.9(2) ?
C10 C12 H12A . . 109.5 ?
C10 C12 H12B . . 109.5 ?
H12A C12 H12B . . 109.5 ?
C10 C12 H12C . . 109.5 ?
H12A C12 H12C . . 109.5 ?
H12B C12 H12C . . 109.5 ?

loop_
_geom_bond_atom_site_label_1
_geom_bond_atom_site_label_2
_geom_bond_site_symmetry_2
_geom_bond_distance
_geom_bond_publ_flag
Cl1 C4 . 1.752(2) ?
N1 C2 . 1.267(3) ?
N1 C1 . 1.457(3) ?
N2 C4 . 1.299(3) ?
N2 C11 . 1.372(3) ?
C1 C1 3_666 1.517(4) ?
C1 H1A . 0.9900 ?
C1 H1B . 0.9900 ?
C2 C3 . 1.477(3) ?
C2 H2 . 0.9500 ?
C3 C5 . 1.380(3) ?
C3 C4 . 1.425(3) ?
C5 C6 . 1.405(3) ?
C5 H5 . 0.9500 ?
C6 C7 . 1.414(3) ?
C6 C11 . 1.427(3) ?
C7 C8 . 1.362(3) ?
C7 H7 . 0.9500 ?
C8 C9 . 1.417(3) ?
C8 H8 . 0.9500 ?
C9 C10 . 1.372(3) ?
C9 H9 . 0.9500 ?
C10 C11 . 1.422(3) ?
C10 C12 . 1.506(3) ?
C12 H12A . 0.9800 ?
C12 H12B . 0.9800 ?
C12 H12C . 0.9800 ?

loop_
_geom_hbond_atom_site_label_D
_geom_hbond_atom_site_label_H
_geom_hbond_atom_site_label_A
_geom_hbond_site_symmetry_A
_geom_hbond_distance_DH
_geom_hbond_distance_HA
_geom_hbond_distance_DA
_geom_hbond_angle_DHA
C1 H1a N1 3_676 0.99 2.59 3.299(3) 128

loop_
_geom_torsion_atom_site_label_1
_geom_torsion_atom_site_label_2
_geom_torsion_atom_site_label_3
_geom_torsion_atom_site_label_4
_geom_torsion_site_symmetry_1
_geom_torsion_site_symmetry_2
_geom_torsion_site_symmetry_3
_geom_torsion_site_symmetry_4
_geom_torsion
_geom_torsion_publ_flag
C2 N1 C1 C1 . . . 3_666 -147.0(3) ?
C1 N1 C2 C3 . . . . -177.6(2) ?
N1 C2 C3 C5 . . . . -12.4(4) ?
N1 C2 C3 C4 . . . . 167.0(2) ?
C11 N2 C4 C3 . . . . -0.4(4) ?
C11 N2 C4 Cl1 . . . . -179.41(16) ?
C5 C3 C4 N2 . . . . 0.1(4) ?
C2 C3 C4 N2 . . . . -179.3(2) ?
C5 C3 C4 Cl1 . . . . 179.03(17) ?
C2 C3 C4 Cl1 . . . . -0.3(3) ?
C4 C3 C5 C6 . . . . 0.3(3) ?
C2 C3 C5 C6 . . . . 179.7(2) ?
C3 C5 C6 C7 . . . . 179.6(2) ?
C3 C5 C6 C11 . . . . -0.4(3) ?
C5 C6 C7 C8 . . . . -180.0(2) ?
C11 C6 C7 C8 . . . . 0.1(3) ?
C6 C7 C8 C9 . . . . -0.9(3) ?
C7 C8 C9 C10 . . . . 0.8(4) ?
C8 C9 C10 C11 . . . . 0.1(3) ?
C8 C9 C10 C12 . . . . -178.7(2) ?
C4 N2 C11 C10 . . . . 179.5(2) ?
C4 N2 C11 C6 . . . . 0.4(3) ?
C9 C10 C11 N2 . . . . 179.8(2) ?
C12 C10 C11 N2 . . . . -1.3(3) ?
C9 C10 C11 C6 . . . . -1.0(3) ?
C12 C10 C11 C6 . . . . 177.9(2) ?
C5 C6 C11 N2 . . . . 0.1(3) ?
C7 C6 C11 N2 . . . . -180.0(2) ?
C5 C6 C11 C10 . . . . -179.1(2) ?
C7 C6 C11 C10 . . . . 0.9(3) ?
